data_7128959
loop_
_publ_author_name
'Yan, Yong'
'Henfling, Stefan'
'Zhang, Ning-Ning'
'Krautscheid, Harald'

_publ_section_title
;
 Semiconductive coordination polymers with continuous \p-\p interactions
 and defined crystal structures.
;
_journal_issue 80
_journal_name_full 'Chemical communications (Cambridge, England)'
_journal_page_first 10407
_journal_page_last 10410
_journal_paper_doi 10.1039/d1cc03333f
_journal_volume 57
_journal_year 2021
_chemical_formula_sum 'C18 H15 N3 O7'
_chemical_formula_weight 385.33
_space_group_crystal_system triclinic
_space_group_IT_number 2
_space_group_name_Hall '-P 1'
_space_group_name_H-M_alt 'P -1'
_atom_sites_solution_hydrogens geom
_atom_sites_solution_primary direct
_atom_sites_solution_secondary difmap
_audit_creation_method SHELXL-2014/7
_audit_update_record
;
2021-09-01 deposited with the CCDC.	2021-09-07 downloaded from the CCDC.
;
_cell_angle_alpha 78.791(4)
_cell_angle_beta 82.589(4)
_cell_angle_gamma 67.238(3)
_cell_formula_units_Z 2
_cell_length_a 7.4711(3)
_cell_length_b 8.7536(4)
_cell_length_c 14.0801(7)
_cell_measurement_reflns_used 7989
_cell_measurement_temperature 295(2)
_cell_measurement_theta_max 70.55
_cell_measurement_theta_min 5.55
_cell_volume 831.44(7)
_computing_cell_refinement 'STOE X-Area'
_computing_data_collection 'STOE X-Area'
_computing_data_reduction 'STOE X-Area'
_computing_structure_refinement 'SHELXL-2014/7 (Sheldrick, 2014)'
_computing_structure_solution SHELXS
_diffrn_ambient_temperature 295(2)
_diffrn_detector Pilatus300K
_diffrn_detector_area_resol_mean 5.81
_diffrn_detector_type 'DECTRIS PILATUS 300K'
_diffrn_measured_fraction_theta_full 0.998
_diffrn_measured_fraction_theta_max 0.998
_diffrn_measurement_device_type 'STOE STADIVARI'
_diffrn_measurement_method 'rotation method, \w scans'
_diffrn_radiation_type CuK\a
_diffrn_radiation_wavelength 1.54186
_diffrn_reflns_av_R_equivalents 0.0732
_diffrn_reflns_av_unetI/netI 0.0645
_diffrn_reflns_Laue_measured_fraction_full 0.998
_diffrn_reflns_Laue_measured_fraction_max 0.998
_diffrn_reflns_limit_h_max 3
_diffrn_reflns_limit_h_min -8
_diffrn_reflns_limit_k_max 9
_diffrn_reflns_limit_k_min -10
_diffrn_reflns_limit_l_max 16
_diffrn_reflns_limit_l_min -16
_diffrn_reflns_number 29437
_diffrn_reflns_point_group_measured_fraction_full 0.998
_diffrn_reflns_point_group_measured_fraction_max 0.998
_diffrn_reflns_theta_full 67.686
_diffrn_reflns_theta_max 67.974
_diffrn_reflns_theta_min 5.551
_diffrn_source 'GeniX 3D HF Cu'
_exptl_absorpt_coefficient_mu 1.028
_exptl_absorpt_correction_T_max 0.9765
_exptl_absorpt_correction_T_min 0.2494
_exptl_absorpt_correction_type multi-scan
_exptl_absorpt_process_details
;
STOE LANA, absorption correction by scaling of reflection intensities.
J. Koziskova, F. Hahn, J. Richter, J. Kozisek, "Comparison of different
absorption corrections on the model structure of tetrakis(\m~2~-acetato)-
diaqua-di-copper(II)", Acta Chimica Slovaca, vol. 9, no. 2, 2016, pp. 136 - 140.
Afterwards a spherical absorption correction was performed within STOE LANA.
;
_exptl_crystal_colour 'light yellow'
_exptl_crystal_density_diffrn 1.539
_exptl_crystal_description plate
_exptl_crystal_F_000 400
_exptl_crystal_recrystallization_method 'Re-crystallisation from solvent: DMA, Acetonitril'
_exptl_crystal_size_max 0.150
_exptl_crystal_size_mid 0.040
_exptl_crystal_size_min 0.020
_refine_diff_density_max 0.681
_refine_diff_density_min -0.404
_refine_diff_density_rms 0.059
_refine_ls_extinction_method none
_refine_ls_goodness_of_fit_ref 0.975
_refine_ls_hydrogen_treatment constr
_refine_ls_matrix_type full
_refine_ls_number_parameters 256
_refine_ls_number_reflns 5795
_refine_ls_number_restraints 0
_refine_ls_restrained_S_all 0.975
_refine_ls_R_factor_all 0.1151
_refine_ls_R_factor_gt 0.0759
_refine_ls_shift/su_max 0.000
_refine_ls_shift/su_mean 0.000
_refine_ls_structure_factor_coef Fsqd
_refine_ls_weighting_details 'w=1/[\s^2^(Fo^2^)+(0.1315P)^2^] where P=(Fo^2^+2Fc^2^)/3'
_refine_ls_weighting_scheme calc
_refine_ls_wR_factor_gt 0.2285
_refine_ls_wR_factor_ref 0.2537
_reflns_Friedel_coverage 0.000
_reflns_number_gt 2778
_reflns_number_total 5795
_reflns_threshold_expression 'I > 2\s(I)'
_cod_data_source_file d1cc03333f2.cif
_cod_data_source_block h2ondi
_cod_depositor_comments 'Adding full bibliography for 7128957--7128960.cif.'
_cod_database_code 7128959
_shelx_shelxl_version_number 2014/7
_shelx_space_group_comment
;
The symmetry employed for this shelxl refinement is uniquely defined
by the following loop, which should always be used as a source of
symmetry information in preference to the above space-group names.
They are only intended as comments.
;
_shelx_estimated_absorpt_t_min 0.861
_shelx_estimated_absorpt_t_max 0.980
_olex2_refinement_description
;
1. Twinned data refinement
 Scales: 0.724(2)
 0.276(2)
2. Fixed Uiso
 At 1.2 times of:
  All C(H) groups
 At 1.5 times of:
  All C(H,H,H) groups, All O(H) groups
3.a Me refined with riding coordinates:
 C16(H16A,H16B,H16C), C17(H17A,H17B,H17C), C18(H18A,H18B,H18C)
3.b Aromatic/amide H refined with riding coordinates:
 C3(H3), C4(H4), C10(H10), C9(H9)
3.c Idealised tetrahedral OH refined as rotating group:
 O002(H002), O005(H005)
;

loop_
_space_group_symop_operation_xyz
'x, y, z'
'-x, -y, -z'

loop_
_atom_site_label
_atom_site_type_symbol
_atom_site_fract_x
_atom_site_fract_y
_atom_site_fract_z
_atom_site_U_iso_or_equiv
_atom_site_adp_type
_atom_site_occupancy
_atom_site_site_symmetry_order
_atom_site_calc_flag
_atom_site_refinement_flags_posn
_atom_site_refinement_flags_adp
_atom_site_refinement_flags_occupancy
_atom_site_disorder_assembly
_atom_site_disorder_group
O1 O 0.7868(5) 0.4576(4) 0.8403(2) 0.0933(10) Uani 1 1 d . . . . .
O2 O 1.0486(4) 0.1546(4) 0.8450(2) 0.0916(10) Uani 1 1 d . . . . .
H2 H 1.1583 0.0857 0.8358 0.137 Uiso 1 1 calc R U . . .
O3 O 1.1572(4) 0.0253(4) 0.6843(2) 0.0951(10) Uani 1 1 d . . . . .
O4 O 0.7502(5) 0.4890(4) 0.2430(2) 0.0899(9) Uani 1 1 d . . . . .
O5 O 0.4495(4) 0.7754(4) 0.2436(2) 0.0837(9) Uani 1 1 d . . . . .
H5 H 0.4885 0.8470 0.2123 0.125 Uiso 1 1 calc R U . . .
O6 O 0.3641(4) 0.9200(3) 0.3993(2) 0.0856(9) Uani 1 1 d . . . . .
N1 N 0.9789(4) 0.2483(4) 0.7572(2) 0.0703(9) Uani 1 1 d . . . . .
N2 N 0.5559(5) 0.6996(4) 0.3251(2) 0.0696(8) Uani 1 1 d . . . . .
C1 C 1.0384(5) 0.1673(5) 0.6770(3) 0.0680(10) Uani 1 1 d . . . . .
C2 C 0.9538(5) 0.2675(4) 0.5854(3) 0.0589(9) Uani 1 1 d . . . . .
C3 C 1.0126(5) 0.2002(4) 0.5013(3) 0.0623(9) Uani 1 1 d . . . . .
H3 H 1.1071 0.0928 0.5024 0.075 Uiso 1 1 calc R U . . .
C4 C 0.9319(5) 0.2914(4) 0.4138(3) 0.0636(9) Uani 1 1 d . . . . .
H4 H 0.9726 0.2445 0.3572 0.076 Uiso 1 1 calc R U . . .
C5 C 0.7918(5) 0.4509(4) 0.4113(3) 0.0595(9) Uani 1 1 d . . . . .
C6 C 0.7037(5) 0.5423(5) 0.3189(3) 0.0663(9) Uani 1 1 d . . . . .
C7 C 0.4907(5) 0.7816(5) 0.4058(3) 0.0676(10) Uani 1 1 d . . . . .
C8 C 0.5873(5) 0.6866(4) 0.4965(3) 0.0604(9) Uani 1 1 d . . . . .
C9 C 0.5306(5) 0.7544(5) 0.5805(3) 0.0697(10) Uani 1 1 d . . . . .
H9 H 0.4373 0.8622 0.5794 0.084 Uiso 1 1 calc R U . . .
C10 C 0.6119(5) 0.6627(5) 0.6681(3) 0.0687(10) Uani 1 1 d . . . . .
H10 H 0.5716 0.7098 0.7247 0.082 Uiso 1 1 calc R U . . .
C11 C 0.7515(5) 0.5029(5) 0.6708(3) 0.0623(9) Uani 1 1 d . . . . .
C12 C 0.8349(5) 0.4069(5) 0.7634(3) 0.0701(10) Uani 1 1 d . . . . .
C13 C 0.8124(4) 0.4314(4) 0.5848(3) 0.0566(8) Uani 1 1 d . . . . .
C14 C 0.7310(5) 0.5236(4) 0.4966(3) 0.0572(8) Uani 1 1 d . . . . .
O7 O 0.5620(4) 1.0144(4) 0.1546(2) 0.0857(9) Uani 1 1 d . . . . .
N3 N 0.3385(10) 1.2053(6) 0.0655(4) 0.141(2) Uani 1 1 d . . . . .
C15 C 0.4948(9) 1.1360(7) 0.0879(4) 0.113(2) Uani 1 1 d . . . . .
C16 C 0.6480(10) 1.2113(9) 0.0301(6) 0.165(3) Uani 1 1 d . . . . .
H16A H 0.7749 1.1458 0.0534 0.247 Uiso 1 1 calc R U . . .
H16B H 0.6503 1.2081 -0.0378 0.247 Uiso 1 1 calc R U . . .
H16C H 0.6111 1.3252 0.0399 0.247 Uiso 1 1 calc R U . . .
C17 C 0.2659(11) 1.3449(6) -0.0171(4) 0.154(3) Uani 1 1 d . . . . .
H17A H 0.1277 1.3788 -0.0185 0.232 Uiso 1 1 calc R U . . .
H17B H 0.2963 1.4384 -0.0089 0.232 Uiso 1 1 calc R U . . .
H17C H 0.3274 1.3072 -0.0770 0.232 Uiso 1 1 calc R U . . .
C18 C 0.1844(9) 1.1527(9) 0.1317(6) 0.146(3) Uani 1 1 d . . . . .
H18A H 0.0582 1.2173 0.1074 0.219 Uiso 1 1 calc R U . . .
H18B H 0.2132 1.0356 0.1328 0.219 Uiso 1 1 calc R U . . .
H18C H 0.1858 1.1726 0.1962 0.219 Uiso 1 1 calc R U . . .

loop_
_atom_site_aniso_label
_atom_site_aniso_U_11
_atom_site_aniso_U_22
_atom_site_aniso_U_33
_atom_site_aniso_U_23
_atom_site_aniso_U_13
_atom_site_aniso_U_12
O1 0.103(2) 0.101(2) 0.0720(19) -0.0407(16) 0.0090(15) -0.0253(18)
O2 0.081(2) 0.108(2) 0.0688(18) -0.0183(16) -0.0075(14) -0.0143(17)
O3 0.088(2) 0.082(2) 0.091(2) -0.0260(16) -0.0167(16) 0.0051(16)
O4 0.110(2) 0.087(2) 0.0598(17) -0.0181(15) 0.0049(15) -0.0219(17)
O5 0.0854(19) 0.079(2) 0.0831(19) -0.0014(15) -0.0192(15) -0.0278(15)
O6 0.0677(17) 0.0602(17) 0.110(2) -0.0153(15) 0.0017(15) -0.0047(13)
N1 0.0635(18) 0.079(2) 0.0654(19) -0.0227(16) -0.0010(14) -0.0186(16)
N2 0.0678(18) 0.0614(19) 0.075(2) -0.0080(15) -0.0028(15) -0.0206(15)
C1 0.0537(19) 0.069(2) 0.076(2) -0.0225(19) 0.0016(17) -0.0144(18)
C2 0.0491(18) 0.059(2) 0.069(2) -0.0201(17) 0.0057(15) -0.0191(15)
C3 0.0547(19) 0.054(2) 0.075(2) -0.0229(17) 0.0072(16) -0.0151(16)
C4 0.064(2) 0.063(2) 0.065(2) -0.0259(18) 0.0128(16) -0.0227(17)
C5 0.0547(18) 0.059(2) 0.066(2) -0.0182(16) 0.0103(15) -0.0219(16)
C6 0.068(2) 0.065(2) 0.066(2) -0.0131(18) 0.0071(17) -0.0274(18)
C7 0.055(2) 0.059(2) 0.086(3) -0.0141(19) 0.0070(18) -0.0202(17)
C8 0.0496(18) 0.0539(19) 0.076(2) -0.0190(17) 0.0103(16) -0.0179(15)
C9 0.057(2) 0.057(2) 0.092(3) -0.029(2) 0.0136(18) -0.0149(16)
C10 0.059(2) 0.070(2) 0.080(3) -0.036(2) 0.0156(18) -0.0216(18)
C11 0.0555(19) 0.067(2) 0.069(2) -0.0266(18) 0.0118(16) -0.0246(17)
C12 0.063(2) 0.079(3) 0.073(2) -0.029(2) 0.0099(18) -0.0280(19)
C13 0.0470(17) 0.0557(19) 0.070(2) -0.0217(17) 0.0098(15) -0.0203(15)
C14 0.0499(17) 0.0546(19) 0.068(2) -0.0207(16) 0.0120(15) -0.0199(15)
O7 0.0819(18) 0.085(2) 0.0756(18) 0.0161(15) -0.0204(14) -0.0243(15)
N3 0.188(6) 0.086(3) 0.109(4) -0.036(3) -0.066(4) 0.019(3)
C15 0.127(4) 0.088(3) 0.099(4) -0.036(3) -0.048(3) 0.010(3)
C16 0.144(6) 0.125(5) 0.177(7) 0.053(5) 0.031(5) -0.046(5)
C17 0.240(8) 0.080(3) 0.085(4) -0.010(3) -0.075(4) 0.023(4)
C18 0.090(4) 0.143(6) 0.199(8) 0.007(5) -0.022(4) -0.049(4)

loop_
_atom_type_symbol
_atom_type_description
_atom_type_scat_dispersion_real
_atom_type_scat_dispersion_imag
_atom_type_scat_source
C C 0.0181 0.0091 'International Tables Vol C Tables 4.2.6.8 and 6.1.1.4'
H H 0.0000 0.0000 'International Tables Vol C Tables 4.2.6.8 and 6.1.1.4'
N N 0.0311 0.0180 'International Tables Vol C Tables 4.2.6.8 and 6.1.1.4'
O O 0.0492 0.0322 'International Tables Vol C Tables 4.2.6.8 and 6.1.1.4'

loop_
_geom_angle_atom_site_label_1
_geom_angle_atom_site_label_2
_geom_angle_atom_site_label_3
_geom_angle
_geom_angle_site_symmetry_1
_geom_angle_site_symmetry_3
_geom_angle_publ_flag
N1 O2 H2 109.5 . . ?
N2 O5 H5 109.5 . . ?
O2 N1 C1 116.8(3) . . ?
O2 N1 C12 115.0(3) . . ?
C1 N1 C12 127.6(3) . . ?
O5 N2 C7 115.9(3) . . ?
O5 N2 C6 115.7(3) . . ?
C7 N2 C6 128.1(3) . . ?
O3 C1 N1 120.0(4) . . ?
O3 C1 C2 124.3(3) . . ?
N1 C1 C2 115.6(3) . . ?
C3 C2 C13 120.5(4) . . ?
C3 C2 C1 119.5(3) . . ?
C13 C2 C1 120.0(3) . . ?
C2 C3 C4 120.6(3) . . ?
C2 C3 H3 119.7 . . ?
C4 C3 H3 119.7 . . ?
C5 C4 C3 120.2(3) . . ?
C5 C4 H4 119.9 . . ?
C3 C4 H4 119.9 . . ?
C4 C5 C14 120.2(4) . . ?
C4 C5 C6 119.2(3) . . ?
C14 C5 C6 120.6(3) . . ?
O4 C6 N2 121.1(4) . . ?
O4 C6 C5 124.1(4) . . ?
N2 C6 C5 114.8(3) . . ?
O6 C7 N2 120.5(4) . . ?
O6 C7 C8 124.3(4) . . ?
N2 C7 C8 115.1(3) . . ?
C9 C8 C14 120.5(4) . . ?
C9 C8 C7 119.8(3) . . ?
C14 C8 C7 119.7(3) . . ?
C8 C9 C10 120.6(3) . . ?
C8 C9 H9 119.7 . . ?
C10 C9 H9 119.7 . . ?
C11 C10 C9 120.4(3) . . ?
C11 C10 H10 119.8 . . ?
C9 C10 H10 119.8 . . ?
C10 C11 C13 119.8(4) . . ?
C10 C11 C12 120.0(3) . . ?
C13 C11 C12 120.2(3) . . ?
O1 C12 N1 120.7(4) . . ?
O1 C12 C11 124.2(4) . . ?
N1 C12 C11 115.1(3) . . ?
C14 C13 C2 118.9(3) . . ?
C14 C13 C11 119.9(3) . . ?
C2 C13 C11 121.2(4) . . ?
C13 C14 C5 119.5(3) . . ?
C13 C14 C8 118.9(3) . . ?
C5 C14 C8 121.6(4) . . ?
C15 N3 C17 127.8(8) . . ?
C15 N3 C18 115.4(6) . . ?
C17 N3 C18 116.8(6) . . ?
N3 C15 O7 129.5(8) . . ?
N3 C15 C16 115.0(7) . . ?
O7 C15 C16 115.3(5) . . ?
C15 C16 H16A 109.5 . . ?
C15 C16 H16B 109.5 . . ?
H16A C16 H16B 109.5 . . ?
C15 C16 H16C 109.5 . . ?
H16A C16 H16C 109.5 . . ?
H16B C16 H16C 109.5 . . ?
N3 C17 H17A 109.5 . . ?
N3 C17 H17B 109.5 . . ?
H17A C17 H17B 109.5 . . ?
N3 C17 H17C 109.5 . . ?
H17A C17 H17C 109.5 . . ?
H17B C17 H17C 109.5 . . ?
N3 C18 H18A 109.5 . . ?
N3 C18 H18B 109.5 . . ?
H18A C18 H18B 109.5 . . ?
N3 C18 H18C 109.5 . . ?
H18A C18 H18C 109.5 . . ?
H18B C18 H18C 109.5 . . ?

loop_
_geom_bond_atom_site_label_1
_geom_bond_atom_site_label_2
_geom_bond_distance
_geom_bond_site_symmetry_2
_geom_bond_publ_flag
O1 C12 1.210(4) . ?
O2 N1 1.383(4) . ?
O2 H2 0.8200 . ?
O3 C1 1.210(4) . ?
O4 C6 1.206(4) . ?
O5 N2 1.385(4) . ?
O5 H5 0.8200 . ?
O6 C7 1.209(4) . ?
N1 C1 1.384(5) . ?
N1 C12 1.400(5) . ?
N2 C7 1.395(5) . ?
N2 C6 1.403(5) . ?
C1 C2 1.475(5) . ?
C2 C3 1.370(5) . ?
C2 C13 1.414(5) . ?
C3 C4 1.399(5) . ?
C3 H3 0.9300 . ?
C4 C5 1.380(5) . ?
C4 H4 0.9300 . ?
C5 C14 1.410(5) . ?
C5 C6 1.474(5) . ?
C7 C8 1.485(5) . ?
C8 C9 1.371(5) . ?
C8 C14 1.415(5) . ?
C9 C10 1.402(6) . ?
C9 H9 0.9300 . ?
C10 C11 1.381(5) . ?
C10 H10 0.9300 . ?
C11 C13 1.413(5) . ?
C11 C12 1.474(5) . ?
C13 C14 1.411(5) . ?
O7 C15 1.260(6) . ?
N3 C15 1.142(7) . ?
N3 C17 1.496(6) . ?
N3 C18 1.540(8) . ?
C15 C16 1.594(9) . ?
C16 H16A 0.9600 . ?
C16 H16B 0.9600 . ?
C16 H16C 0.9600 . ?
C17 H17A 0.9600 . ?
C17 H17B 0.9600 . ?
C17 H17C 0.9600 . ?
C18 H18A 0.9600 . ?
C18 H18B 0.9600 . ?
C18 H18C 0.9600 . ?

loop_
_geom_torsion_atom_site_label_1
_geom_torsion_atom_site_label_2
_geom_torsion_atom_site_label_3
_geom_torsion_atom_site_label_4
_geom_torsion
_geom_torsion_site_symmetry_1
_geom_torsion_site_symmetry_2
_geom_torsion_site_symmetry_3
_geom_torsion_site_symmetry_4
_geom_torsion_publ_flag
O2 N1 C1 O3 -5.4(6) . . . . ?
C12 N1 C1 O3 -175.5(4) . . . . ?
O2 N1 C1 C2 176.9(3) . . . . ?
C12 N1 C1 C2 6.8(6) . . . . ?
O3 C1 C2 C3 -1.1(6) . . . . ?
N1 C1 C2 C3 176.5(3) . . . . ?
O3 C1 C2 C13 178.6(4) . . . . ?
N1 C1 C2 C13 -3.8(5) . . . . ?
C13 C2 C3 C4 -0.9(5) . . . . ?
C1 C2 C3 C4 178.8(3) . . . . ?
C2 C3 C4 C5 0.1(5) . . . . ?
C3 C4 C5 C14 0.8(5) . . . . ?
C3 C4 C5 C6 -177.8(3) . . . . ?
O5 N2 C6 O4 9.5(5) . . . . ?
C7 N2 C6 O4 -177.2(4) . . . . ?
O5 N2 C6 C5 -169.8(3) . . . . ?
C7 N2 C6 C5 3.5(5) . . . . ?
C4 C5 C6 O4 -2.4(6) . . . . ?
C14 C5 C6 O4 179.0(4) . . . . ?
C4 C5 C6 N2 176.8(3) . . . . ?
C14 C5 C6 N2 -1.7(5) . . . . ?
O5 N2 C7 O6 -8.6(5) . . . . ?
C6 N2 C7 O6 178.1(4) . . . . ?
O5 N2 C7 C8 171.2(3) . . . . ?
C6 N2 C7 C8 -2.0(5) . . . . ?
O6 C7 C8 C9 1.4(6) . . . . ?
N2 C7 C8 C9 -178.5(3) . . . . ?
O6 C7 C8 C14 178.6(3) . . . . ?
N2 C7 C8 C14 -1.3(5) . . . . ?
C14 C8 C9 C10 -0.9(5) . . . . ?
C7 C8 C9 C10 176.3(3) . . . . ?
C8 C9 C10 C11 0.4(5) . . . . ?
C9 C10 C11 C13 -0.1(5) . . . . ?
C9 C10 C11 C12 -179.5(3) . . . . ?
O2 N1 C12 O1 4.0(6) . . . . ?
C1 N1 C12 O1 174.3(4) . . . . ?
O2 N1 C12 C11 -176.3(3) . . . . ?
C1 N1 C12 C11 -6.1(6) . . . . ?
C10 C11 C12 O1 1.3(6) . . . . ?
C13 C11 C12 O1 -178.0(4) . . . . ?
C10 C11 C12 N1 -178.3(3) . . . . ?
C13 C11 C12 N1 2.3(5) . . . . ?
C3 C2 C13 C14 0.8(5) . . . . ?
C1 C2 C13 C14 -178.8(3) . . . . ?
C3 C2 C13 C11 -179.5(3) . . . . ?
C1 C2 C13 C11 0.9(5) . . . . ?
C10 C11 C13 C14 0.3(5) . . . . ?
C12 C11 C13 C14 179.6(3) . . . . ?
C10 C11 C13 C2 -179.5(3) . . . . ?
C12 C11 C13 C2 -0.1(5) . . . . ?
C2 C13 C14 C5 0.1(5) . . . . ?
C11 C13 C14 C5 -179.7(3) . . . . ?
C2 C13 C14 C8 179.0(3) . . . . ?
C11 C13 C14 C8 -0.7(5) . . . . ?
C4 C5 C14 C13 -0.8(5) . . . . ?
C6 C5 C14 C13 177.7(3) . . . . ?
C4 C5 C14 C8 -179.8(3) . . . . ?
C6 C5 C14 C8 -1.2(5) . . . . ?
C9 C8 C14 C13 1.0(5) . . . . ?
C7 C8 C14 C13 -176.1(3) . . . . ?
C9 C8 C14 C5 180.0(3) . . . . ?
C7 C8 C14 C5 2.8(5) . . . . ?
C17 N3 C15 O7 -177.2(5) . . . . ?
C18 N3 C15 O7 5.8(9) . . . . ?
C17 N3 C15 C16 6.8(9) . . . . ?
C18 N3 C15 C16 -170.2(6) . . . . ?
